data_4501322
loop_
_publ_author_name
'Das, Babulal'
'Baruah, Jubaraj B.'

_publ_section_title
;
 Supramolecular Synthons and Hydrates in Stabilization of Multicomponent
 Crystals of Nicotinamide and Isonicotinamide with N-Containing Aromatic
 Dicarboxylic Acids
;
_journal_issue 12
_journal_name_full 'Crystal Growth &amp; Design'
_journal_page_first 5522
_journal_paper_doi 10.1021/cg201096c
_journal_volume 11
_journal_year 2011
_chemical_formula_sum 'C13 H11 N3 O5'
_chemical_formula_weight 289.25
_chemical_name_systematic
;

 ?

;
_space_group_IT_number 2
_symmetry_cell_setting triclinic
_symmetry_space_group_name_Hall '-P 1'
_symmetry_space_group_name_H-M 'P -1'
_atom_sites_solution_hydrogens geom
_atom_sites_solution_primary direct
_atom_sites_solution_secondary difmap
_audit_creation_method SHELXL-97
_cell_angle_alpha 97.859(2)
_cell_angle_beta 111.100(3)
_cell_angle_gamma 90.847(3)
_cell_formula_units_Z 2
_cell_length_a 8.0151(3)
_cell_length_b 8.2236(3)
_cell_length_c 10.1892(4)
_cell_measurement_reflns_used 3308
_cell_measurement_temperature 296(2)
_cell_measurement_theta_max 0.00
_cell_measurement_theta_min 0.00
_cell_volume 619.20(4)
_computing_cell_refinement 'Bruker SMART'
_computing_data_collection 'Bruker SMART'
_computing_data_reduction 'Bruker SAINT'
_computing_molecular_graphics 'Bruker SHELXTL'
_computing_publication_material 'Bruker SHELXTL'
_computing_structure_refinement 'SHELXL-97 (Sheldrick, 1997)'
_computing_structure_solution 'SHELXS-97 (Sheldrick, 1990)'
_diffrn_ambient_temperature 296(2)
_diffrn_measured_fraction_theta_full 0.979
_diffrn_measured_fraction_theta_max 0.979
_diffrn_measurement_device_type 'CCD area detector'
_diffrn_measurement_method 'phi and omega scans'
_diffrn_radiation_monochromator graphite
_diffrn_radiation_source 'fine-focus sealed tube'
_diffrn_radiation_type MoK\a
_diffrn_radiation_wavelength 0.71073
_diffrn_reflns_av_R_equivalents 0.0284
_diffrn_reflns_av_sigmaI/netI 0.0277
_diffrn_reflns_limit_h_max 9
_diffrn_reflns_limit_h_min -9
_diffrn_reflns_limit_k_max 9
_diffrn_reflns_limit_k_min -9
_diffrn_reflns_limit_l_max 12
_diffrn_reflns_limit_l_min -12
_diffrn_reflns_number 8235
_diffrn_reflns_theta_full 25.00
_diffrn_reflns_theta_max 25.00
_diffrn_reflns_theta_min 2.17
_exptl_absorpt_coefficient_mu 0.122
_exptl_absorpt_correction_type none
_exptl_crystal_colour colorless
_exptl_crystal_density_diffrn 1.551
_exptl_crystal_density_method 'not measured'
_exptl_crystal_description needles
_exptl_crystal_F_000 300
_exptl_crystal_size_max 0.28
_exptl_crystal_size_mid 0.17
_exptl_crystal_size_min 0.10
_refine_diff_density_max 0.157
_refine_diff_density_min -0.204
_refine_diff_density_rms 0.039
_refine_ls_extinction_method none
_refine_ls_goodness_of_fit_ref 1.144
_refine_ls_hydrogen_treatment mixed
_refine_ls_matrix_type full
_refine_ls_number_parameters 198
_refine_ls_number_reflns 2148
_refine_ls_number_restraints 0
_refine_ls_restrained_S_all 1.144
_refine_ls_R_factor_all 0.0556
_refine_ls_R_factor_gt 0.0388
_refine_ls_shift/su_max 0.000
_refine_ls_shift/su_mean 0.000
_refine_ls_structure_factor_coef Fsqd
_refine_ls_weighting_details 'calc w=1/[\s^2^(Fo^2^)+(0.0608P)^2^+0.0000P] where P=(Fo^2^+2Fc^2^)/3'
_refine_ls_weighting_scheme calc
_refine_ls_wR_factor_gt 0.1009
_refine_ls_wR_factor_ref 0.1113
_reflns_number_gt 1623
_reflns_number_total 2148
_reflns_threshold_expression >2sigma(I)
_cod_data_source_file cg201096c_si_001.cif
_cod_data_source_block isoni-23pdc_0m
_cod_depositor_comments
;
The following automatic conversions were performed:

'_symmetry_cell_setting' value 'Triclinic' changed to 'triclinic'
according to /home/saulius/struct/CIF-dictionaries/cif_core.dic
dictionary named 'cif_core.dic' version 2.4.1 from 2010-06-29.

Automatic conversion script
Id: cif_fix_values 1715 2011-07-08 13:25:40Z adriana 
;
_cod_original_sg_symbol_H-M P-1
_cod_database_code 4501322

loop_
_symmetry_equiv_pos_as_xyz
'x, y, z'
'-x, -y, -z'

loop_
_atom_site_label
_atom_site_type_symbol
_atom_site_fract_x
_atom_site_fract_y
_atom_site_fract_z
_atom_site_U_iso_or_equiv
_atom_site_adp_type
_atom_site_occupancy
_atom_site_symmetry_multiplicity
_atom_site_calc_flag
_atom_site_refinement_flags
C1 C 0.3094(3) -0.1791(2) 0.60517(19) 0.0430(5) Uani 1 1 d .
C2 C 0.3917(2) -0.00438(19) 0.63604(17) 0.0365(4) Uani 1 1 d .
C3 C 0.2663(2) 0.1120(2) 0.59598(19) 0.0476(5) Uani 1 1 d .
H3 H 0.1448 0.0785 0.5591 0.057 Uiso 1 1 calc R
C4 C 0.3176(3) 0.2752(2) 0.6096(2) 0.0506(5) Uani 1 1 d .
H4 H 0.2333 0.3531 0.5848 0.061 Uiso 1 1 calc R
C5 C 0.4972(3) 0.3190(2) 0.6607(2) 0.0497(5) Uani 1 1 d .
H5 H 0.5335 0.4285 0.6665 0.060 Uiso 1 1 calc R
C6 C 0.5734(2) 0.05411(19) 0.69366(17) 0.0351(4) Uani 1 1 d .
C7 C 0.7387(2) -0.0433(2) 0.75506(19) 0.0415(4) Uani 1 1 d .
C8 C 0.3288(2) 0.7900(2) 0.94008(18) 0.0375(4) Uani 1 1 d .
C9 C 0.2041(2) 0.63581(19) 0.89040(18) 0.0364(4) Uani 1 1 d .
C10 C 0.2475(2) 0.5067(2) 0.9675(2) 0.0440(5) Uani 1 1 d .
H10 H 0.3514 0.5155 1.0484 0.053 Uiso 1 1 calc R
C11 C 0.1368(2) 0.3655(2) 0.9242(2) 0.0468(5) Uani 1 1 d .
H11 H 0.1639 0.2791 0.9768 0.056 Uiso 1 1 calc R
C12 C -0.0530(2) 0.4735(2) 0.7285(2) 0.0469(5) Uani 1 1 d .
H12 H -0.1552 0.4599 0.6461 0.056 Uiso 1 1 calc R
C13 C 0.0515(2) 0.6180(2) 0.76849(18) 0.0428(5) Uani 1 1 d .
H13 H 0.0203 0.7029 0.7145 0.051 Uiso 1 1 calc R
H2N H -0.089(3) 0.252(3) 0.778(2) 0.087(7) Uiso 1 1 d .
H1O H 0.539(4) -0.259(3) 0.708(2) 0.084(7) Uiso 1 1 d .
N1 N 0.62292(19) 0.21318(16) 0.70278(15) 0.0428(4) Uani 1 1 d .
N2 N -0.0097(2) 0.35224(19) 0.80657(17) 0.0462(4) Uani 1 1 d .
N3 N 0.25572(19) 0.92976(16) 0.90923(15) 0.0457(4) Uani 1 1 d .
H3A H 0.3217 1.0205 0.9350 0.055 Uiso 1 1 calc R
H3B H 0.1422 0.9299 0.8634 0.055 Uiso 1 1 calc R
O1 O 0.4088(2) -0.29625(16) 0.65134(17) 0.0649(4) Uani 1 1 d .
O2 O 0.14999(18) -0.20687(15) 0.53712(14) 0.0605(4) Uani 1 1 d .
O3 O 0.71614(17) -0.19078(15) 0.77156(15) 0.0601(4) Uani 1 1 d .
O4 O 0.88777(16) 0.02796(15) 0.78851(14) 0.0555(4) Uani 1 1 d .
O5 O 0.48936(16) 0.77898(14) 1.00497(13) 0.0511(4) Uani 1 1 d .

loop_
_atom_site_aniso_label
_atom_site_aniso_U_11
_atom_site_aniso_U_22
_atom_site_aniso_U_33
_atom_site_aniso_U_23
_atom_site_aniso_U_13
_atom_site_aniso_U_12
C1 0.0412(12) 0.0406(11) 0.0484(11) 0.0024(9) 0.0196(10) -0.0049(9)
C2 0.0332(10) 0.0369(10) 0.0384(10) 0.0030(8) 0.0130(8) -0.0032(8)
C3 0.0317(10) 0.0497(12) 0.0557(12) 0.0081(9) 0.0091(9) -0.0004(9)
C4 0.0411(11) 0.0439(12) 0.0642(13) 0.0130(9) 0.0140(10) 0.0124(9)
C5 0.0477(12) 0.0325(10) 0.0655(13) 0.0094(9) 0.0161(10) 0.0010(9)
C6 0.0350(10) 0.0304(10) 0.0397(10) 0.0049(7) 0.0138(8) 0.0000(7)
C7 0.0383(11) 0.0374(11) 0.0494(11) 0.0081(8) 0.0162(9) 0.0027(8)
C8 0.0304(10) 0.0314(10) 0.0476(11) 0.0019(8) 0.0124(9) -0.0038(8)
C9 0.0297(10) 0.0309(9) 0.0493(11) 0.0019(8) 0.0168(9) -0.0002(7)
C10 0.0348(10) 0.0355(10) 0.0558(11) 0.0048(8) 0.0104(9) 0.0002(8)
C11 0.0428(12) 0.0349(10) 0.0635(13) 0.0100(9) 0.0197(11) 0.0023(9)
C12 0.0366(11) 0.0455(11) 0.0510(11) 0.0018(9) 0.0094(9) -0.0085(9)
C13 0.0351(11) 0.0389(10) 0.0507(11) 0.0059(8) 0.0119(9) -0.0060(8)
N1 0.0386(9) 0.0307(8) 0.0577(9) 0.0095(7) 0.0149(8) 0.0003(7)
N2 0.0405(10) 0.0328(9) 0.0623(11) 0.0010(8) 0.0180(9) -0.0096(7)
N3 0.0321(8) 0.0295(8) 0.0675(10) 0.0028(7) 0.0106(8) -0.0048(7)
O1 0.0524(10) 0.0357(8) 0.1021(12) 0.0101(7) 0.0232(9) -0.0057(7)
O2 0.0431(9) 0.0583(9) 0.0684(9) 0.0001(7) 0.0104(8) -0.0179(7)
O3 0.0454(9) 0.0383(8) 0.0986(11) 0.0265(7) 0.0228(8) 0.0073(6)
O4 0.0288(7) 0.0454(8) 0.0850(10) 0.0156(7) 0.0101(7) -0.0004(6)
O5 0.0287(7) 0.0388(7) 0.0754(9) 0.0074(6) 0.0073(7) -0.0037(6)

loop_
_atom_type_symbol
_atom_type_description
_atom_type_scat_dispersion_real
_atom_type_scat_dispersion_imag
_atom_type_scat_source
C C 0.0033 0.0016 'International Tables Vol C Tables 4.2.6.8 and 6.1.1.4'
H H 0.0000 0.0000 'International Tables Vol C Tables 4.2.6.8 and 6.1.1.4'
N N 0.0061 0.0033 'International Tables Vol C Tables 4.2.6.8 and 6.1.1.4'
O O 0.0106 0.0060 'International Tables Vol C Tables 4.2.6.8 and 6.1.1.4'

loop_
_geom_angle_atom_site_label_1
_geom_angle_atom_site_label_2
_geom_angle_atom_site_label_3
_geom_angle
O2 C1 O1 120.78(17)
O2 C1 C2 119.41(17)
O1 C1 C2 119.81(16)
C3 C2 C6 116.71(15)
C3 C2 C1 113.67(15)
C6 C2 C1 129.58(15)
C4 C3 C2 121.49(17)
C4 C3 H3 119.3
C2 C3 H3 119.3
C5 C4 C3 117.52(17)
C5 C4 H4 121.2
C3 C4 H4 121.2
N1 C5 C4 123.47(18)
N1 C5 H5 118.3
C4 C5 H5 118.3
N1 C6 C2 121.47(15)
N1 C6 C7 110.43(14)
C2 C6 C7 128.09(15)
O4 C7 O3 123.12(16)
O4 C7 C6 117.90(15)
O3 C7 C6 118.96(15)
O5 C8 N3 124.12(15)
O5 C8 C9 119.07(15)
N3 C8 C9 116.80(15)
C10 C9 C13 119.04(15)
C10 C9 C8 118.63(16)
C13 C9 C8 122.30(15)
C11 C10 C9 119.64(18)
C11 C10 H10 120.2
C9 C10 H10 120.2
N2 C11 C10 119.90(17)
N2 C11 H11 120.1
C10 C11 H11 120.1
N2 C12 C13 120.63(17)
N2 C12 H12 119.7
C13 C12 H12 119.7
C12 C13 C9 119.02(16)
C12 C13 H13 120.5
C9 C13 H13 120.5
C5 N1 C6 119.24(16)
C11 N2 C12 121.75(16)
C11 N2 H2N 118.9(13)
C12 N2 H2N 119.3(13)
C8 N3 H3A 120.0
C8 N3 H3B 120.0
H3A N3 H3B 120.0
C1 O1 H1O 114.0(12)
C7 O3 H1O 114.9(8)

loop_
_geom_bond_atom_site_label_1
_geom_bond_atom_site_label_2
_geom_bond_distance
C1 O2 1.215(2)
C1 O1 1.289(2)
C1 C2 1.516(2)
C2 C3 1.390(2)
C2 C6 1.408(2)
C3 C4 1.371(2)
C3 H3 0.9300
C4 C5 1.366(3)
C4 H4 0.9300
C5 N1 1.332(2)
C5 H5 0.9300
C6 N1 1.3425(19)
C6 C7 1.536(2)
C7 O4 1.232(2)
C7 O3 1.2664(19)
C8 O5 1.228(2)
C8 N3 1.322(2)
C8 C9 1.512(2)
C9 C10 1.382(2)
C9 C13 1.383(2)
C10 C11 1.370(2)
C10 H10 0.9300
C11 N2 1.332(2)
C11 H11 0.9300
C12 N2 1.333(2)
C12 C13 1.367(2)
C12 H12 0.9300
C13 H13 0.9300
N2 H2N 0.98(2)
N3 H3A 0.8600
N3 H3B 0.8600
O1 H1O 1.01(3)
O3 H1O 1.40(3)

loop_
_geom_torsion_atom_site_label_1
_geom_torsion_atom_site_label_2
_geom_torsion_atom_site_label_3
_geom_torsion_atom_site_label_4
_geom_torsion
O2 C1 C2 C3 7.6(2)
O1 C1 C2 C3 -172.28(15)
O2 C1 C2 C6 -169.92(17)
O1 C1 C2 C6 10.2(3)
C6 C2 C3 C4 1.2(2)
C1 C2 C3 C4 -176.70(16)
C2 C3 C4 C5 1.6(3)
C3 C4 C5 N1 -2.7(3)
C3 C2 C6 N1 -3.2(2)
C1 C2 C6 N1 174.32(15)
C3 C2 C6 C7 175.83(15)
C1 C2 C6 C7 -6.7(3)
N1 C6 C7 O4 -7.4(2)
C2 C6 C7 O4 173.47(17)
N1 C6 C7 O3 171.23(14)
C2 C6 C7 O3 -7.9(3)
O5 C8 C9 C10 29.0(2)
N3 C8 C9 C10 -151.32(15)
O5 C8 C9 C13 -149.02(17)
N3 C8 C9 C13 30.6(2)
C13 C9 C10 C11 -1.7(3)
C8 C9 C10 C11 -179.78(15)
C9 C10 C11 N2 1.4(3)
N2 C12 C13 C9 0.7(3)
C10 C9 C13 C12 0.6(2)
C8 C9 C13 C12 178.64(15)
C4 C5 N1 C6 0.8(3)
C2 C6 N1 C5 2.2(2)
C7 C6 N1 C5 -176.92(15)
C10 C11 N2 C12 -0.1(3)
C13 C12 N2 C11 -1.0(3)
